data_4309763
loop_
_publ_author_name
'Evgenios M. Evgeniou'
'Spyros A. Pergantis'
'Epameinondas Leontidis'
'Anastasios D. Keramidas'

_publ_section_title
;
NMR Investigation of the Interaction of Vanadate with Carbasilatranes in
Aqueous Solutions
;
_journal_name_full 'Inorganic Chemistry'
_journal_page_first 7511
_journal_page_last 7522
_journal_paper_doi 10.1021/ic050929q
_journal_volume 44
_journal_year 2005
_chemical_formula_sum 'C10 H21 N O3 Si'
_chemical_formula_weight 231.37
_chemical_name_systematic
;
 ?
;
_space_group_IT_number 19
_symmetry_cell_setting orthorhombic
_symmetry_space_group_name_Hall 'P 2ac 2ab'
_symmetry_space_group_name_H-M 'P 21 21 21'
_atom_sites_solution_hydrogens geom
_atom_sites_solution_primary direct
_atom_sites_solution_secondary difmap
_audit_creation_method SHELXL-97
_cell_angle_alpha 90.00
_cell_angle_beta 90.00
_cell_angle_gamma 90.00
_cell_formula_units_Z 4
_cell_length_a 8.8751(6)
_cell_length_b 9.7031(7)
_cell_length_c 14.2263(12)
_cell_measurement_temperature 100(2)
_cell_measurement_theta_max 30.9854
_cell_measurement_theta_min 4.2187
_cell_volume 1225.11(16)
_computing_cell_refinement 'CrysAlis RED 171.27p5'
_computing_data_collection 'CrysAlis CCD 171.27p5'
_computing_data_reduction 'CrysAlis RED 171.27p5'
_computing_molecular_graphics 'Ortep-3 for Windows (Farrugia, 1997)'
_computing_publication_material 'WinGX publication routines (Farrugia, 1999)'
_computing_structure_refinement 'SHELXL-97 (Sheldrick, 1997)'
_computing_structure_solution 'SHELXS-97 (Sheldrick, 1997)'
_diffrn_ambient_temperature 100(2)
_diffrn_measured_fraction_theta_full 0.939
_diffrn_measured_fraction_theta_max 0.939
_diffrn_radiation_monochromator graphite
_diffrn_radiation_source 'fine-focus sealed tube'
_diffrn_radiation_type MoK\a
_diffrn_radiation_wavelength 0.71073
_diffrn_reflns_av_R_equivalents 0.0142
_diffrn_reflns_av_sigmaI/netI 0.0149
_diffrn_reflns_limit_h_max 12
_diffrn_reflns_limit_h_min -12
_diffrn_reflns_limit_k_max 13
_diffrn_reflns_limit_k_min -12
_diffrn_reflns_limit_l_max 19
_diffrn_reflns_limit_l_min -20
_diffrn_reflns_number 8660
_diffrn_reflns_theta_full 31.08
_diffrn_reflns_theta_max 31.08
_diffrn_reflns_theta_min 4.23
_exptl_absorpt_coefficient_mu 0.1814
_exptl_absorpt_correction_type 'numeric analytical'
_exptl_crystal_colour colorless
_exptl_crystal_density_diffrn 1.254
_exptl_crystal_density_method 'not measured'
_exptl_crystal_description prism
_exptl_crystal_F_000 504
_exptl_crystal_size_max 0.37546
_exptl_crystal_size_mid 0.23858
_exptl_crystal_size_min 0.14482
_refine_diff_density_max 0.348
_refine_diff_density_min -0.288
_refine_diff_density_rms 0.044
_refine_ls_abs_structure_details 'Flack H D (1983), Acta Cryst. A39, 876-881'
_refine_ls_abs_structure_Flack -0.02(9)
_refine_ls_extinction_method none
_refine_ls_goodness_of_fit_ref 1.118
_refine_ls_hydrogen_treatment mixed
_refine_ls_matrix_type full
_refine_ls_number_parameters 184
_refine_ls_number_reflns 3586
_refine_ls_number_restraints 0
_refine_ls_restrained_S_all 1.118
_refine_ls_R_factor_all 0.0297
_refine_ls_R_factor_gt 0.0286
_refine_ls_shift/su_max 0.001
_refine_ls_shift/su_mean 0.000
_refine_ls_structure_factor_coef Fsqd
_refine_ls_weighting_details 'calc w=1/[\s^2^(Fo^2^)+(0.0436P)^2^+0.2561P] where P=(Fo^2^+2Fc^2^)/3'
_refine_ls_weighting_scheme calc
_refine_ls_wR_factor_gt 0.0782
_refine_ls_wR_factor_ref 0.0794
_reflns_number_gt 3463
_reflns_number_total 3586
_reflns_threshold_expression >2sigma(I)
_cod_data_source_file ic050929qsi20050609_015816.cif
_cod_data_source_block sidpams000
_cod_depositor_comments
;
The following automatic conversions were performed:
'_symmetry_cell_setting' value 'Orthorhombic' changed to 'orthorhombic'
according to '/home/saulius/struct/CIF-dictionaries/cif_core.dic'
dictionary named 'cif_core.dic' version 2.4.1 from 2010-06-29.

Automatic conversion script
Id: cif_fix_enum 1527 2010-12-29 10:47:43Z saulius 
;
_cod_original_sg_symbol_H-M 'P 21 21 21 '
_cod_database_code 4309763

loop_
_symmetry_equiv_pos_as_xyz
'x, y, z'
'-x+1/2, -y, z+1/2'
'x+1/2, -y+1/2, -z'
'-x, y+1/2, -z+1/2'

loop_
_atom_site_label
_atom_site_type_symbol
_atom_site_fract_x
_atom_site_fract_y
_atom_site_fract_z
_atom_site_U_iso_or_equiv
_atom_site_adp_type
_atom_site_occupancy
_atom_site_symmetry_multiplicity
_atom_site_calc_flag
_atom_site_refinement_flags
_atom_site_disorder_assembly
_atom_site_disorder_group
H42 H 0.478(2) 0.3466(19) 0.1041(13) 0.027(5) Uiso 1 1 d . . .
H43 H 0.472(2) 0.636(2) 0.1220(15) 0.038(5) Uiso 1 1 d . . .
H71 H 0.7096(17) 0.6181(16) 0.1962(12) 0.014(3) Uiso 1 1 d . . .
H11 H 0.434(2) 0.505(2) -0.0516(12) 0.030(4) Uiso 1 1 d . . .
H44 H 0.5626(18) 0.6986(16) 0.0316(11) 0.017(4) Uiso 1 1 d . . .
H21 H 0.631(2) 0.6394(19) -0.1158(14) 0.029(5) Uiso 1 1 d . . .
H22 H 0.6077(18) 0.5125(19) -0.1844(12) 0.025(4) Uiso 1 1 d . . .
H61 H 0.6858(17) 0.2229(15) 0.0489(10) 0.011(3) Uiso 1 1 d . . .
H41 H 0.5760(18) 0.4246(17) 0.1766(12) 0.019(4) Uiso 1 1 d . . .
H12 H 0.536(2) 0.3740(18) -0.0574(12) 0.021(4) Uiso 1 1 d . . .
H32 H 0.819(2) 0.390(2) -0.1223(14) 0.037(5) Uiso 1 1 d . . .
H31 H 0.877(2) 0.551(2) -0.1358(17) 0.048(6) Uiso 1 1 d . . .
Si Si 0.85537(3) 0.49630(3) 0.027125(19) 0.01244(7) Uani 1 1 d . . .
O2 O 0.84053(10) 0.64430(9) 0.08542(6) 0.01545(16) Uani 1 1 d . . .
O1 O 0.84090(10) 0.35328(9) 0.09090(6) 0.01716(17) Uani 1 1 d . . .
O3 O 1.04301(8) 0.49730(11) 0.01439(6) 0.01793(15) Uani 1 1 d . . .
N N 0.60418(9) 0.49604(12) 0.04496(6) 0.01465(16) Uani 1 1 d . . .
C5 C 0.57311(13) 0.63462(12) 0.08258(9) 0.0161(2) Uani 1 1 d . . .
C10 C 1.13869(12) 0.49761(18) 0.09357(9) 0.0275(3) Uani 1 1 d . . .
H10A H 1.2440 0.4982 0.0728 0.041 Uiso 1 1 calc R . .
H10B H 1.1198 0.4149 0.1313 0.041 Uiso 1 1 calc R . .
H10C H 1.1188 0.5799 0.1316 0.041 Uiso 1 1 calc R . .
C4 C 0.57620(14) 0.38558(13) 0.11276(9) 0.0183(2) Uani 1 1 d . . .
C9 C 0.71141(17) 0.82451(13) 0.16847(10) 0.0213(2) Uani 1 1 d . . .
H9A H 0.8020 0.8442 0.2055 0.032 Uiso 1 1 calc R . .
H9B H 0.6217 0.8448 0.2062 0.032 Uiso 1 1 calc R . .
H9C H 0.7111 0.8819 0.1118 0.032 Uiso 1 1 calc R . .
C7 C 0.71050(13) 0.67389(11) 0.14061(8) 0.0149(2) Uani 1 1 d . . .
C8 C 0.71429(17) 0.18939(13) 0.18984(9) 0.0228(3) Uani 1 1 d . . .
H8A H 0.7966 0.1232 0.1815 0.034 Uiso 1 1 calc R . .
H8B H 0.6193 0.1395 0.1986 0.034 Uiso 1 1 calc R . .
H8C H 0.7343 0.2467 0.2452 0.034 Uiso 1 1 calc R . .
C6 C 0.70292(14) 0.28041(12) 0.10341(8) 0.0176(2) Uani 1 1 d . . .
C1 C 0.53914(13) 0.47018(13) -0.04884(9) 0.0204(2) Uani 1 1 d . . .
C3 C 0.80447(12) 0.49030(16) -0.10112(8) 0.0201(2) Uani 1 1 d . . .
C2 C 0.64253(14) 0.53530(13) -0.12178(9) 0.0216(2) Uani 1 1 d . . .

loop_
_atom_site_aniso_label
_atom_site_aniso_U_11
_atom_site_aniso_U_22
_atom_site_aniso_U_33
_atom_site_aniso_U_23
_atom_site_aniso_U_13
_atom_site_aniso_U_12
Si 0.01171(11) 0.01394(13) 0.01169(13) -0.00051(12) 0.00035(9) 0.00077(13)
O2 0.0129(4) 0.0146(3) 0.0188(4) -0.0031(3) 0.0021(3) -0.0004(3)
O1 0.0156(4) 0.0158(4) 0.0201(4) 0.0029(3) -0.0001(3) 0.0001(3)
O3 0.0126(3) 0.0239(4) 0.0173(4) -0.0011(4) 0.0005(2) 0.0016(4)
N 0.0139(3) 0.0153(4) 0.0148(4) -0.0004(4) -0.0004(3) 0.0001(4)
C5 0.0137(5) 0.0167(5) 0.0178(5) -0.0004(4) 0.0010(4) 0.0031(4)
C10 0.0148(4) 0.0423(7) 0.0255(6) -0.0081(6) -0.0042(4) 0.0026(7)
C4 0.0170(5) 0.0180(5) 0.0201(5) 0.0016(4) 0.0020(4) -0.0043(4)
C9 0.0258(6) 0.0164(5) 0.0217(6) -0.0042(4) 0.0020(5) 0.0027(5)
C7 0.0158(5) 0.0146(4) 0.0142(5) -0.0004(4) 0.0021(4) 0.0020(4)
C8 0.0329(7) 0.0155(5) 0.0200(6) 0.0032(4) 0.0023(5) -0.0018(5)
C6 0.0214(5) 0.0140(5) 0.0173(5) 0.0000(4) 0.0005(4) -0.0033(4)
C1 0.0160(4) 0.0273(7) 0.0178(5) -0.0021(4) -0.0046(4) -0.0015(4)
C3 0.0179(4) 0.0293(6) 0.0132(4) -0.0017(5) 0.0007(4) 0.0027(5)
C2 0.0206(5) 0.0302(6) 0.0141(5) 0.0001(4) -0.0034(4) 0.0030(4)

loop_
_atom_type_symbol
_atom_type_description
_atom_type_scat_dispersion_real
_atom_type_scat_dispersion_imag
_atom_type_scat_source
C C 0.0033 0.0016 'International Tables Vol C Tables 4.2.6.8 and 6.1.1.4'
H H 0.0000 0.0000 'International Tables Vol C Tables 4.2.6.8 and 6.1.1.4'
N N 0.0061 0.0033 'International Tables Vol C Tables 4.2.6.8 and 6.1.1.4'
O O 0.0106 0.0060 'International Tables Vol C Tables 4.2.6.8 and 6.1.1.4'
Si Si 0.0817 0.0704 'International Tables Vol C Tables 4.2.6.8 and 6.1.1.4'

loop_
_geom_angle_atom_site_label_1
_geom_angle_atom_site_label_2
_geom_angle_atom_site_label_3
_geom_angle
_geom_angle_site_symmetry_1
_geom_angle_site_symmetry_3
_geom_angle_publ_flag
O1 Si O2 116.25(4) . . ?
O1 Si O3 98.09(5) . . ?
O2 Si O3 97.33(5) . . ?
O1 Si C3 119.01(6) . . ?
O2 Si C3 119.43(6) . . ?
O3 Si C3 97.70(4) . . ?
O1 Si N 81.99(4) . . ?
O2 Si N 82.29(4) . . ?
O3 Si N 179.61(5) . . ?
C3 Si N 82.59(4) . . ?
C7 O2 Si 120.85(7) . . ?
C6 O1 Si 123.26(8) . . ?
C10 O3 Si 120.80(7) . . ?
C4 N C5 113.42(9) . . ?
C4 N C1 113.90(10) . . ?
C5 N C1 114.24(9) . . ?
C4 N Si 104.12(7) . . ?
C5 N Si 103.06(7) . . ?
C1 N Si 106.65(7) . . ?
N C5 C7 106.01(9) . . ?
N C4 C6 107.92(9) . . ?
O2 C7 C9 109.53(10) . . ?
O2 C7 C5 107.44(9) . . ?
C9 C7 C5 112.84(10) . . ?
O1 C6 C8 109.44(10) . . ?
O1 C6 C4 108.22(9) . . ?
C8 C6 C4 111.59(10) . . ?
N C1 C2 108.06(9) . . ?
C2 C3 Si 113.77(8) . . ?
C1 C2 C3 108.46(10) . . ?

loop_
_geom_bond_atom_site_label_1
_geom_bond_atom_site_label_2
_geom_bond_distance
_geom_bond_site_symmetry_2
_geom_bond_publ_flag
Si O1 1.6630(9) . ?
Si O2 1.6635(9) . ?
Si O3 1.6751(8) . ?
Si C3 1.8805(11) . ?
Si N 2.2438(9) . ?
O2 C7 1.4250(14) . ?
O1 C6 1.4252(14) . ?
O3 C10 1.4107(14) . ?
N C4 1.4631(16) . ?
N C5 1.4732(16) . ?
N C1 1.4755(15) . ?
C5 C7 1.5210(16) . ?
C4 C6 1.5244(17) . ?
C9 C7 1.5143(17) . ?
C8 C6 1.5172(17) . ?
C1 C2 1.5225(18) . ?
C3 C2 1.5306(17) . ?
